data_4111835
loop_
_publ_author_name
'Archan Dey'
'Michael T. Kirchner'
'Venu R. Vangala'
'Gautam R. Desiraju'
'Raju Mondal'
'Judith A. K. Howard'

_publ_contact_author_address
;
School of Chemistry
University of Hyderabad
Hyderabad 500 046
India
;
_publ_contact_author_email desiraju@uohyd.ernet.in
_publ_contact_author_fax '91 40 23010567'
_publ_contact_author_name 'Professor Gautam R. Desiraju'
_publ_contact_author_phone '91 40 23134828'
_publ_section_title
;
 Crystal Structure Prediction of Aminols: Advantages of a Supramolecular
 Synthon Approach with Experimental Structures
;
_journal_name_full 'Journal of the American Chemical Society'
_journal_page_first 10545
_journal_page_last 10559
_journal_paper_doi 10.1021/ja042738c
_journal_volume 127
_journal_year 2005
_chemical_formula_moiety 'C7 H9 N O'
_chemical_formula_sum 'C7 H9 N O'
_chemical_formula_weight 123.15
_chemical_melting_point 362.4
_chemical_name_common 2A6MP
_chemical_name_systematic 2-Amino-6-methylphenol
_space_group_IT_number 2
_symmetry_cell_setting triclinic
_symmetry_space_group_name_Hall '-P 1'
_symmetry_space_group_name_H-M 'P -1'
_atom_sites_solution_hydrogens geom
_atom_sites_solution_primary direct
_atom_sites_solution_secondary difmap
_audit_creation_method SHELXL-97
_cell_angle_alpha 83.8860(10)
_cell_angle_beta 84.7190(10)
_cell_angle_gamma 89.1200(10)
_cell_formula_units_Z 8
_cell_length_a 8.0069(2)
_cell_length_b 8.0094(2)
_cell_length_c 20.3862(5)
_cell_measurement_reflns_used 6418
_cell_measurement_temperature 120(2)
_cell_measurement_theta_max 27.488
_cell_measurement_theta_min 2.648
_cell_volume 1294.40(6)
_computing_cell_refinement 'Bruker SMART'
_computing_data_collection 'Bruker SMART'
_computing_data_reduction 'Bruker SAINT'
_computing_molecular_graphics 'Bruker SHELXTL'
_computing_publication_material 'Bruker SHELXTL'
_computing_structure_refinement 'SHELXL-97 (Sheldrick, 1997)'
_computing_structure_solution 'SHELXS-97 (Sheldrick, 1990)'
_diffrn_ambient_temperature 120(2)
_diffrn_detector_area_resol_mean 8
_diffrn_measured_fraction_theta_full 0.992
_diffrn_measured_fraction_theta_max 0.992
_diffrn_measurement_device_type 'Apex microsource CCD area detector'
_diffrn_measurement_method 'omega scans'
_diffrn_radiation_monochromator graphite
_diffrn_radiation_source 'fine-focus sealed tube'
_diffrn_radiation_type MoK\a
_diffrn_radiation_wavelength 0.71073
_diffrn_reflns_av_R_equivalents 0.0228
_diffrn_reflns_av_sigmaI/netI 0.0327
_diffrn_reflns_limit_h_max 10
_diffrn_reflns_limit_h_min -10
_diffrn_reflns_limit_k_max 10
_diffrn_reflns_limit_k_min -10
_diffrn_reflns_limit_l_max 26
_diffrn_reflns_limit_l_min -26
_diffrn_reflns_number 13681
_diffrn_reflns_theta_full 27.53
_diffrn_reflns_theta_max 27.53
_diffrn_reflns_theta_min 1.01
_diffrn_standards_decay_% 0
_exptl_absorpt_coefficient_mu 0.085
_exptl_absorpt_correction_T_max 1.0000
_exptl_absorpt_correction_T_min 0.851646
_exptl_absorpt_correction_type multi-scan
_exptl_absorpt_process_details 'SADABS v.2.03 (Bruker, 2001), R(int)=0.0366 before correction'
_exptl_crystal_colour Brown
_exptl_crystal_density_diffrn 1.264
_exptl_crystal_description Cube
_exptl_crystal_F_000 528
_exptl_crystal_size_max 0.30
_exptl_crystal_size_mid 0.22
_exptl_crystal_size_min 0.16
_refine_diff_density_max 0.267
_refine_diff_density_min -0.219
_refine_diff_density_rms 0.045
_refine_ls_extinction_method none
_refine_ls_goodness_of_fit_ref 1.036
_refine_ls_hydrogen_treatment refall
_refine_ls_matrix_type full
_refine_ls_number_parameters 469
_refine_ls_number_reflns 5927
_refine_ls_number_restraints 0
_refine_ls_restrained_S_all 1.036
_refine_ls_R_factor_all 0.0428
_refine_ls_R_factor_gt 0.0375
_refine_ls_shift/su_max 0.001
_refine_ls_shift/su_mean 0.000
_refine_ls_structure_factor_coef Fsqd
_refine_ls_weighting_details 'calc w=1/[\s^2^(Fo^2^)+(0.0560P)^2^+0.3206P] where P=(Fo^2^+2Fc^2^)/3'
_refine_ls_weighting_scheme calc
_refine_ls_wR_factor_gt 0.1028
_refine_ls_wR_factor_ref 0.1080
_reflns_number_gt 5194
_reflns_number_total 5927
_reflns_threshold_expression I>2\s(I)
_cod_data_source_file ja042738csi20050407_114233_05.cif
_cod_data_source_block 2d
_cod_database_code 4111835

loop_
_symmetry_equiv_pos_as_xyz
'x, y, z'
'-x, -y, -z'

loop_
_atom_site_label
_atom_site_type_symbol
_atom_site_fract_x
_atom_site_fract_y
_atom_site_fract_z
_atom_site_U_iso_or_equiv
_atom_site_adp_type
_atom_site_occupancy
_atom_site_symmetry_multiplicity
_atom_site_calc_flag
O1 O 0.40760(10) 0.17685(10) 0.47100(4) 0.02352(17) Uani 1 1 d
O1B O 0.90030(10) 0.32028(10) 0.52589(4) 0.02365(17) Uani 1 1 d
N1 N 0.74407(12) 0.12955(12) 0.44614(5) 0.0228(2) Uani 1 1 d
N1B N 1.21948(12) 0.36605(12) 0.55478(4) 0.02214(19) Uani 1 1 d
C2B C 1.10762(13) 0.26791(13) 0.60110(5) 0.0198(2) Uani 1 1 d
C2 C 0.65576(14) 0.23509(13) 0.40042(5) 0.0203(2) Uani 1 1 d
C4 C 0.65049(15) 0.42339(15) 0.30027(5) 0.0264(2) Uani 1 1 d
C3B C 1.15916(14) 0.19221(14) 0.66074(5) 0.0239(2) Uani 1 1 d
C1 C 0.48302(13) 0.26048(13) 0.41385(5) 0.0197(2) Uani 1 1 d
C5B C 0.88319(15) 0.07861(14) 0.69019(5) 0.0258(2) Uani 1 1 d
C6 C 0.39115(14) 0.35748(13) 0.36835(5) 0.0215(2) Uani 1 1 d
C3 C 0.73850(15) 0.31889(15) 0.34371(5) 0.0245(2) Uani 1 1 d
C5 C 0.47811(15) 0.44049(14) 0.31188(5) 0.0251(2) Uani 1 1 d
C1B C 0.94369(14) 0.24281(12) 0.58551(5) 0.0196(2) Uani 1 1 d
C6B C 0.82744(14) 0.15371(13) 0.63096(5) 0.0216(2) Uani 1 1 d
C7 C 0.20299(15) 0.36397(16) 0.37855(6) 0.0267(2) Uani 1 1 d
C7B C 0.64620(15) 0.14632(16) 0.61798(6) 0.0265(2) Uani 1 1 d
C4B C 1.04726(15) 0.09574(15) 0.70471(5) 0.0272(2) Uani 1 1 d
O1A O 0.31792(10) 0.58028(10) 0.02453(4) 0.02368(18) Uani 1 1 d
N1A N 0.37840(12) 0.24622(12) 0.05092(4) 0.02092(19) Uani 1 1 d
C2A C 0.27744(13) 0.33224(13) 0.09769(5) 0.0189(2) Uani 1 1 d
C3A C 0.20595(14) 0.24729(14) 0.15647(5) 0.0233(2) Uani 1 1 d
C1A C 0.24547(12) 0.50394(13) 0.08366(5) 0.0191(2) Uani 1 1 d
C5A C 0.08460(14) 0.50592(15) 0.18907(5) 0.0250(2) Uani 1 1 d
C4A C 0.10772(15) 0.33380(15) 0.20136(5) 0.0265(2) Uani 1 1 d
C6A C 0.15503(13) 0.59421(14) 0.13040(5) 0.0214(2) Uani 1 1 d
C7A C 0.14237(16) 0.78247(15) 0.11927(6) 0.0280(2) Uani 1 1 d
O1C O 0.18347(10) 0.09742(10) -0.02945(4) 0.02396(17) Uani 1 1 d
N1C N 0.12036(12) -0.22087(12) -0.05445(5) 0.0224(2) Uani 1 1 d
C2C C 0.22438(13) -0.11560(13) -0.10126(5) 0.0198(2) Uani 1 1 d
C3C C 0.29703(14) -0.17358(14) -0.15935(5) 0.0232(2) Uani 1 1 d
C1C C 0.25912(13) 0.04753(13) -0.08750(5) 0.0196(2) Uani 1 1 d
C6C C 0.35665(13) 0.15629(14) -0.13351(5) 0.0213(2) Uani 1 1 d
C5C C 0.42977(14) 0.09373(15) -0.19093(5) 0.0245(2) Uani 1 1 d
C4C C 0.40145(15) -0.06969(15) -0.20364(5) 0.0258(2) Uani 1 1 d
C7C C 0.37459(16) 0.33745(15) -0.12242(6) 0.0277(2) Uani 1 1 d
H4C H 0.4504(19) -0.1078(19) -0.2433(8) 0.035(4) Uiso 1 1 d
H3 H 0.8572(19) 0.3027(18) 0.3356(7) 0.029(3) Uiso 1 1 d
H3B H 1.2708(18) 0.2056(17) 0.6709(7) 0.026(3) Uiso 1 1 d
H5A H 0.0202(18) 0.5673(18) 0.2214(7) 0.028(3) Uiso 1 1 d
H3A H 0.2292(17) 0.1247(18) 0.1647(7) 0.027(3) Uiso 1 1 d
H3C H 0.2738(18) -0.2880(19) -0.1693(7) 0.030(3) Uiso 1 1 d
H5B H 0.8035(18) 0.0187(18) 0.7214(7) 0.028(3) Uiso 1 1 d
H4B H 1.0823(19) 0.0463(19) 0.7459(7) 0.034(4) Uiso 1 1 d
H5 H 0.4148(18) 0.5127(18) 0.2803(7) 0.028(3) Uiso 1 1 d
H4A H 0.0575(19) 0.274(2) 0.2404(8) 0.035(4) Uiso 1 1 d
H5C H 0.5006(18) 0.1700(18) -0.2232(7) 0.027(3) Uiso 1 1 d
H4 H 0.7070(18) 0.4847(18) 0.2611(7) 0.031(4) Uiso 1 1 d
H112 H 0.825(2) 0.0718(19) 0.4238(8) 0.035(4) Uiso 1 1 d
H111 H 0.677(2) 0.055(2) 0.4717(8) 0.039(4) Uiso 1 1 d
H114 H 0.436(2) 0.165(2) 0.0709(8) 0.036(4) Uiso 1 1 d
H113 H 0.449(2) 0.316(2) 0.0261(8) 0.037(4) Uiso 1 1 d
H7L H 0.438(2) 0.398(2) -0.1599(8) 0.037(4) Uiso 1 1 d
H118 H 1.2887(18) 0.4189(18) 0.5758(7) 0.027(3) Uiso 1 1 d
H7C H 0.158(2) 0.435(2) 0.3416(8) 0.039(4) Uiso 1 1 d
H117 H 1.1646(19) 0.4456(19) 0.5283(7) 0.032(4) Uiso 1 1 d
H120 H 0.0629(19) -0.290(2) -0.0753(7) 0.033(4) Uiso 1 1 d
H7F H 0.100(2) 0.828(2) 0.1585(9) 0.055(5) Uiso 1 1 d
H1C H 0.253(2) 0.151(2) -0.0082(8) 0.039(4) Uiso 1 1 d
H7B H 0.156(2) 0.250(2) 0.3830(8) 0.048(5) Uiso 1 1 d
H7I H 0.575(2) 0.097(2) 0.6554(9) 0.056(5) Uiso 1 1 d
H1B H 0.846(2) 0.250(2) 0.5045(8) 0.043(4) Uiso 1 1 d
H119 H 0.048(2) -0.1624(19) -0.0288(7) 0.033(4) Uiso 1 1 d
H7H H 0.631(2) 0.080(2) 0.5834(9) 0.050(5) Uiso 1 1 d
H7K H 0.432(2) 0.351(2) -0.0842(9) 0.048(5) Uiso 1 1 d
H7J H 0.263(3) 0.389(2) -0.1145(9) 0.061(5) Uiso 1 1 d
H7A H 0.164(2) 0.412(2) 0.4183(8) 0.041(4) Uiso 1 1 d
H7E H 0.069(2) 0.819(2) 0.0859(9) 0.053(5) Uiso 1 1 d
H1 H 0.344(2) 0.246(2) 0.4944(8) 0.043(4) Uiso 1 1 d
H7D H 0.254(3) 0.833(3) 0.1047(10) 0.066(6) Uiso 1 1 d
H7G H 0.604(3) 0.258(3) 0.6054(10) 0.067(6) Uiso 1 1 d
H1A H 0.245(2) 0.646(2) 0.0026(8) 0.048(5) Uiso 1 1 d

loop_
_atom_site_aniso_label
_atom_site_aniso_U_11
_atom_site_aniso_U_22
_atom_site_aniso_U_33
_atom_site_aniso_U_23
_atom_site_aniso_U_13
_atom_site_aniso_U_12
O1 0.0271(4) 0.0205(4) 0.0206(4) 0.0022(3) 0.0052(3) 0.0018(3)
O1B 0.0314(4) 0.0211(4) 0.0183(4) 0.0032(3) -0.0066(3) -0.0046(3)
N1 0.0229(5) 0.0232(5) 0.0218(4) -0.0014(4) -0.0006(4) 0.0003(4)
N1B 0.0237(5) 0.0224(5) 0.0198(4) -0.0005(4) -0.0010(4) -0.0014(4)
C2B 0.0240(5) 0.0174(5) 0.0173(5) -0.0025(4) 0.0016(4) 0.0022(4)
C2 0.0245(5) 0.0191(5) 0.0179(5) -0.0037(4) -0.0023(4) -0.0027(4)
C4 0.0336(6) 0.0283(6) 0.0165(5) -0.0003(4) 0.0018(4) -0.0089(5)
C3B 0.0246(6) 0.0258(5) 0.0210(5) -0.0022(4) -0.0026(4) 0.0051(4)
C1 0.0254(5) 0.0166(5) 0.0167(4) -0.0024(4) 0.0015(4) -0.0026(4)
C5B 0.0317(6) 0.0244(5) 0.0192(5) 0.0022(4) 0.0032(4) -0.0001(4)
C6 0.0265(5) 0.0193(5) 0.0188(5) -0.0036(4) -0.0013(4) -0.0006(4)
C3 0.0230(5) 0.0302(6) 0.0205(5) -0.0057(4) 0.0017(4) -0.0054(4)
C5 0.0339(6) 0.0237(5) 0.0174(5) -0.0006(4) -0.0027(4) -0.0021(4)
C1B 0.0267(5) 0.0161(5) 0.0159(4) -0.0009(4) -0.0021(4) 0.0019(4)
C6B 0.0268(5) 0.0186(5) 0.0191(5) -0.0024(4) 0.0002(4) 0.0006(4)
C7 0.0262(6) 0.0295(6) 0.0239(5) -0.0014(4) -0.0015(4) 0.0049(5)
C7B 0.0266(6) 0.0291(6) 0.0230(5) -0.0015(4) 0.0008(4) -0.0051(5)
C4B 0.0341(6) 0.0284(6) 0.0178(5) 0.0032(4) -0.0026(4) 0.0058(5)
O1A 0.0215(4) 0.0276(4) 0.0192(4) 0.0063(3) 0.0024(3) 0.0027(3)
N1A 0.0214(4) 0.0221(4) 0.0185(4) 0.0000(3) -0.0005(3) 0.0006(4)
C2A 0.0174(5) 0.0236(5) 0.0160(4) -0.0017(4) -0.0028(4) -0.0022(4)
C3A 0.0273(6) 0.0229(5) 0.0191(5) 0.0010(4) -0.0018(4) -0.0036(4)
C1A 0.0165(5) 0.0241(5) 0.0158(4) 0.0020(4) -0.0018(4) -0.0017(4)
C5A 0.0246(5) 0.0313(6) 0.0187(5) -0.0035(4) 0.0017(4) 0.0004(4)
C4A 0.0303(6) 0.0301(6) 0.0173(5) 0.0018(4) 0.0029(4) -0.0051(5)
C6A 0.0196(5) 0.0248(5) 0.0198(5) -0.0010(4) -0.0037(4) 0.0007(4)
C7A 0.0316(6) 0.0258(6) 0.0258(6) -0.0020(4) -0.0004(5) 0.0066(5)
O1C 0.0218(4) 0.0299(4) 0.0204(4) -0.0059(3) 0.0014(3) -0.0045(3)
N1C 0.0218(5) 0.0231(5) 0.0217(4) 0.0002(4) -0.0010(4) -0.0021(4)
C2C 0.0179(5) 0.0223(5) 0.0187(5) 0.0026(4) -0.0039(4) 0.0007(4)
C3C 0.0249(5) 0.0232(5) 0.0216(5) -0.0019(4) -0.0033(4) 0.0018(4)
C1C 0.0166(5) 0.0252(5) 0.0169(5) -0.0010(4) -0.0023(4) 0.0009(4)
C6C 0.0198(5) 0.0251(5) 0.0190(5) 0.0012(4) -0.0046(4) -0.0014(4)
C5C 0.0235(5) 0.0308(6) 0.0183(5) 0.0018(4) -0.0009(4) -0.0028(4)
C4C 0.0274(6) 0.0312(6) 0.0182(5) -0.0028(4) 0.0004(4) 0.0024(4)
C7C 0.0334(6) 0.0263(6) 0.0229(5) -0.0001(4) -0.0017(5) -0.0075(5)

loop_
_atom_type_symbol
_atom_type_description
_atom_type_scat_dispersion_real
_atom_type_scat_dispersion_imag
_atom_type_scat_source
C C 0.0033 0.0016 'International Tables Vol C Tables 4.2.6.8 and 6.1.1.4'
H H 0.0000 0.0000 'International Tables Vol C Tables 4.2.6.8 and 6.1.1.4'
N N 0.0061 0.0033 'International Tables Vol C Tables 4.2.6.8 and 6.1.1.4'
O O 0.0106 0.0060 'International Tables Vol C Tables 4.2.6.8 and 6.1.1.4'

loop_
_geom_angle_atom_site_label_1
_geom_angle_atom_site_label_2
_geom_angle_atom_site_label_3
_geom_angle
C1 O1 H1 111.5(11)
C1B O1B H1B 111.0(11)
C2 N1 H112 109.6(10)
C2 N1 H111 112.7(10)
H112 N1 H111 108.2(14)
C2B N1B H118 109.7(9)
C2B N1B H117 112.6(9)
H118 N1B H117 107.5(13)
C3B C2B C1B 119.42(10)
C3B C2B N1B 121.37(10)
C1B C2B N1B 119.18(9)
C3 C2 C1 119.20(10)
C3 C2 N1 121.27(10)
C1 C2 N1 119.49(9)
C3 C4 C5 120.12(10)
C3 C4 H4 121.2(9)
C5 C4 H4 118.6(9)
C4B C3B C2B 119.99(10)
C4B C3B H3B 120.2(8)
C2B C3B H3B 119.8(8)
O1 C1 C6 122.07(10)
O1 C1 C2 116.96(9)
C6 C1 C2 120.82(9)
C4B C5B C6B 121.33(10)
C4B C5B H5B 120.6(8)
C6B C5B H5B 118.0(8)
C5 C6 C1 118.38(10)
C5 C6 C7 121.16(10)
C1 C6 C7 120.38(10)
C4 C3 C2 120.38(11)
C4 C3 H3 121.1(8)
C2 C3 H3 118.5(8)
C4 C5 C6 120.84(10)
C4 C5 H5 120.2(8)
C6 C5 H5 119.0(8)
O1B C1B C6B 122.11(9)
O1B C1B C2B 116.76(9)
C6B C1B C2B 120.96(9)
C1B C6B C5B 118.06(10)
C1B C6B C7B 120.88(9)
C5B C6B C7B 120.99(10)
C6 C7 H7C 109.9(9)
C6 C7 H7B 110.6(10)
H7C C7 H7B 110.9(14)
C6 C7 H7A 112.0(10)
H7C C7 H7A 107.0(13)
H7B C7 H7A 106.3(14)
C6B C7B H7I 113.4(11)
C6B C7B H7H 111.8(11)
H7I C7B H7H 105.1(15)
C6B C7B H7G 110.4(12)
H7I C7B H7G 108.1(16)
H7H C7B H7G 107.8(16)
C5B C4B C3B 120.02(10)
C5B C4B H4B 120.2(9)
C3B C4B H4B 119.7(9)
C1A O1A H1A 112.2(11)
C2A N1A H114 110.9(10)
C2A N1A H113 110.9(10)
H114 N1A H113 108.7(14)
C3A C2A C1A 119.47(9)
C3A C2A N1A 120.99(10)
C1A C2A N1A 119.52(9)
C4A C3A C2A 119.99(10)
C4A C3A H3A 122.3(8)
C2A C3A H3A 117.7(8)
O1A C1A C2A 116.74(9)
O1A C1A C6A 122.26(9)
C2A C1A C6A 120.81(9)
C4A C5A C6A 120.78(10)
C4A C5A H5A 120.4(8)
C6A C5A H5A 118.9(8)
C3A C4A C5A 120.33(10)
C3A C4A H4A 119.2(9)
C5A C4A H4A 120.4(9)
C5A C6A C1A 118.35(10)
C5A C6A C7A 120.98(10)
C1A C6A C7A 120.59(10)
C6A C7A H7F 111.1(11)
C6A C7A H7E 112.3(11)
H7F C7A H7E 106.9(15)
C6A C7A H7D 110.7(12)
H7F C7A H7D 108.2(16)
H7E C7A H7D 107.3(15)
C1C O1C H1C 112.3(10)
C2C N1C H120 109.9(10)
C2C N1C H119 112.9(9)
H120 N1C H119 109.1(14)
C3C C2C C1C 119.50(10)
C3C C2C N1C 121.16(10)
C1C C2C N1C 119.30(9)
C4C C3C C2C 120.14(10)
C4C C3C H3C 119.8(8)
C2C C3C H3C 120.1(8)
O1C C1C C6C 122.40(9)
O1C C1C C2C 116.72(9)
C6C C1C C2C 120.72(9)
C5C C6C C1C 118.28(10)
C5C C6C C7C 121.31(10)
C1C C6C C7C 120.35(10)
C4C C5C C6C 121.18(10)
C4C C5C H5C 120.4(8)
C6C C5C H5C 118.4(8)
C5C C4C C3C 119.98(10)
C5C C4C H4C 119.4(9)
C3C C4C H4C 120.6(9)
C6C C7C H7L 110.7(9)
C6C C7C H7K 112.6(11)
H7L C7C H7K 107.1(14)
C6C C7C H7J 109.8(12)
H7L C7C H7J 110.5(15)
H7K C7C H7J 105.9(15)

loop_
_geom_bond_atom_site_label_1
_geom_bond_atom_site_label_2
_geom_bond_distance
O1 C1 1.3737(12)
O1 H1 0.891(18)
O1B C1B 1.3760(12)
O1B H1B 0.887(17)
N1 C2 1.4207(14)
N1 H112 0.906(16)
N1 H111 0.898(17)
N1B C2B 1.4210(13)
N1B H118 0.872(15)
N1B H117 0.923(16)
C2B C3B 1.3942(15)
C2B C1B 1.4010(15)
C2 C3 1.3905(15)
C2 C1 1.4010(15)
C4 C3 1.3858(17)
C4 C5 1.3860(17)
C4 H4 0.970(15)
C3B C4B 1.3890(16)
C3B H3B 0.947(15)
C1 C6 1.3999(15)
C5B C4B 1.3849(17)
C5B C6B 1.3983(15)
C5B H5B 0.955(15)
C6 C5 1.3985(15)
C6 C7 1.5027(16)
C3 H3 0.958(15)
C5 H5 0.989(14)
C1B C6B 1.3982(15)
C6B C7B 1.5020(16)
C7 H7C 0.983(16)
C7 H7B 0.984(18)
C7 H7A 0.958(17)
C7B H7I 0.960(19)
C7B H7H 0.947(18)
C7B H7G 0.97(2)
C4B H4B 0.953(15)
O1A C1A 1.3743(12)
O1A H1A 0.898(18)
N1A C2A 1.4207(13)
N1A H114 0.879(17)
N1A H113 0.888(17)
C2A C3A 1.3924(14)
C2A C1A 1.3991(15)
C3A C4A 1.3864(16)
C3A H3A 0.996(14)
C1A C6A 1.3996(15)
C5A C4A 1.3873(17)
C5A C6A 1.3987(15)
C5A H5A 0.970(14)
C4A H4A 0.942(16)
C6A C7A 1.5040(16)
C7A H7F 0.947(19)
C7A H7E 0.959(19)
C7A H7D 0.99(2)
O1C C1C 1.3741(12)
O1C H1C 0.879(17)
N1C C2C 1.4210(13)
N1C H120 0.890(16)
N1C H119 0.906(16)
C2C C3C 1.3922(15)
C2C C1C 1.4025(15)
C3C C4C 1.3889(16)
C3C H3C 0.984(15)
C1C C6C 1.4001(14)
C6C C5C 1.3978(15)
C6C C7C 1.5031(16)
C5C C4C 1.3871(17)
C5C H5C 0.992(14)
C4C H4C 0.945(16)
C7C H7L 0.966(16)
C7C H7K 0.955(18)
C7C H7J 0.99(2)
